data_4133133
loop_
_publ_author_name
'Zhang, Rui'
'Peterson, Joshua P.'
'Fischer, Logan J.'
'Ellern, Arkady'
'Winter, Arthur H.'

_publ_section_title
;
 Effect of Structure on the Spin-Spin Interactions of Tethered
 Dicyanomethyl Diradicals.
;
_journal_issue 43
_journal_name_full 'Journal of the American Chemical Society'
_journal_page_first 14308
_journal_page_last 14313
_journal_paper_doi 10.1021/jacs.8b08628
_journal_volume 140
_journal_year 2018
_chemical_formula_sum 'C24 H20 N4 O4'
_chemical_formula_weight 428.44
_space_group_crystal_system monoclinic
_space_group_IT_number 14
_space_group_name_Hall '-P 2yn'
_space_group_name_H-M_alt 'P 1 21/n 1'
_atom_sites_solution_hydrogens geom
_atom_sites_solution_primary direct
_atom_sites_solution_secondary difmap
_cell_angle_alpha 90
_cell_angle_beta 101.603(3)
_cell_angle_gamma 90
_cell_formula_units_Z 4
_cell_length_a 8.1850(3)
_cell_length_b 19.0335(7)
_cell_length_c 14.0560(6)
_cell_measurement_reflns_used 3707
_cell_measurement_temperature 173.(2)
_cell_measurement_theta_max 58.9250
_cell_measurement_theta_min 3.9626
_cell_volume 2145.02(15)
_computing_cell_refinement 'SAINT V8.38A (Bruker AXS Inc., 2017)'
_computing_data_collection 'APEX3 Suite (Bruker AXS Inc. , 2017)'
_computing_data_reduction 'SAINT V8.38A (Bruker AXS Inc., 2017)'
_computing_molecular_graphics 'shelXle (C.B. Huebschle, rev 833)'
_computing_structure_refinement 'SHELXL-2016/6 (Sheldrick, 2016)'
_computing_structure_solution 'XT, VERSION 2014/5'
_diffrn_ambient_temperature 173.(2)
_diffrn_detector_area_resol_mean 8.3333
_diffrn_measured_fraction_theta_full 0.999
_diffrn_measured_fraction_theta_max 0.999
_diffrn_measurement_device_type 'Bruker D8 VENTURE diffractometer'
_diffrn_measurement_method '\w and \f scans, narrow frame width, shutterless'
_diffrn_radiation_monochromator 'multilayer mirror'
_diffrn_radiation_type 'Cu K\a'
_diffrn_radiation_wavelength 1.54178
_diffrn_reflns_av_R_equivalents 0.0698
_diffrn_reflns_av_unetI/netI 0.0391
_diffrn_reflns_limit_h_max 9
_diffrn_reflns_limit_h_min -9
_diffrn_reflns_limit_k_max 21
_diffrn_reflns_limit_k_min -21
_diffrn_reflns_limit_l_max 15
_diffrn_reflns_limit_l_min -15
_diffrn_reflns_number 23390
_diffrn_reflns_theta_full 59.00
_diffrn_reflns_theta_max 59.00
_diffrn_reflns_theta_min 3.96
_diffrn_source 'microfocus sealed tube'
_diffrn_source_type 'sealed tube'
_exptl_absorpt_coefficient_mu 0.761
_exptl_absorpt_correction_T_max 0.97
_exptl_absorpt_correction_T_min 0.80
_exptl_absorpt_correction_type multi-scan
_exptl_absorpt_process_details
;

SADABS (Spek A. L., 2015) was used fo an rabsorption correction and scalling
of observed data
;
_exptl_crystal_colour colourless
_exptl_crystal_density_diffrn 1.327
_exptl_crystal_density_method 'not measured'
_exptl_crystal_description plate
_exptl_crystal_F_000 896
_exptl_crystal_size_max 0.180
_exptl_crystal_size_mid 0.100
_exptl_crystal_size_min 0.040
_refine_diff_density_max 0.173
_refine_diff_density_min -0.188
_refine_ls_extinction_method none
_refine_ls_goodness_of_fit_ref 1.012
_refine_ls_hydrogen_treatment constr
_refine_ls_matrix_type full
_refine_ls_number_parameters 291
_refine_ls_number_reflns 3092
_refine_ls_number_restraints 0
_refine_ls_restrained_S_all 1.012
_refine_ls_R_factor_all 0.0585
_refine_ls_R_factor_gt 0.0404
_refine_ls_shift/su_max 0.000
_refine_ls_shift/su_mean 0.000
_refine_ls_structure_factor_coef Fsqd
_refine_ls_weighting_details 'w=1/[\s^2^(Fo^2^)+(0.0579P)^2^+0.6347P] where P=(Fo^2^+2Fc^2^)/3'
_refine_ls_weighting_scheme calc
_refine_ls_wR_factor_gt 0.0986
_refine_ls_wR_factor_ref 0.1099
_reflns_number_gt 2388
_reflns_number_total 3092
_reflns_threshold_expression 'I > 2\s(I)'
_cod_data_source_file ja8b08628_si_001.cif
_cod_data_source_block Win011Cu
_cod_depositor_comments
;
The following automatic conversions were performed:

data item '_exptl_absorpt_correction_type' value 'Multi-Scan' was
changed to 'multi-scan' in accordance with the
/home/saulius/struct/COD-crude-data/automatic-downloads/DataCite-retrospective/ACS/depositions/lib/dictionaries/cif_core.dic
dictionary named 'cif_core.dic' version 2.4.2 last updated on
2011-04-26.

Automatic conversion script
Id: cif_fix_values 6909 2019-04-08 15:41:33Z antanas 
;
_cod_database_code 4133133

loop_
_space_group_symop_operation_xyz
'x, y, z'
'-x+1/2, y+1/2, -z+1/2'
'-x, -y, -z'
'x-1/2, -y-1/2, z-1/2'

loop_
_atom_site_type_symbol
_atom_site_label
_atom_site_fract_x
_atom_site_fract_y
_atom_site_fract_z
_atom_site_U_iso_or_equiv
_atom_site_adp_type
_atom_site_calc_flag
_atom_site_refinement_flags_adp
_atom_site_refinement_flags_posn
_atom_site_occupancy
C C1 0.5808(3) 0.06951(13) 0.14378(16) 0.0483(6) Uani d . . 1
H H1A 0.496772 0.09366 0.095267 0.072 Uiso calc U R 1
H H1B 0.605649 0.023614 0.118461 0.072 Uiso calc U R 1
H H1C 0.682782 0.097828 0.157957 0.072 Uiso calc U R 1
C C2 0.4867(3) 0.11806(12) 0.28065(15) 0.0373(5) Uani d . . 1
C C3 0.4405(3) 0.10349(12) 0.36895(15) 0.0378(5) Uani d . . 1
H H3 0.430276 0.056196 0.388552 0.045 Uiso calc U R 1
C C4 0.4098(3) 0.15782(11) 0.42752(14) 0.0336(5) Uani d . . 1
C C5 0.4225(3) 0.22819(11) 0.39789(14) 0.0329(5) Uani d . . 1
C C6 0.4645(3) 0.24080(12) 0.30891(15) 0.0355(5) Uani d . . 1
H H6 0.471177 0.287942 0.287806 0.043 Uiso calc U R 1
C C7 0.4972(3) 0.18640(11) 0.24959(15) 0.0381(5) Uani d . . 1
H H7 0.526327 0.196037 0.188787 0.046 Uiso calc U R 1
C C8 0.4018(3) 0.28692(11) 0.46819(14) 0.0333(5) Uani d . . 1
C C9 0.2564(3) 0.27499(11) 0.51471(15) 0.0355(5) Uani d . . 1
C C10 0.3611(3) 0.35473(13) 0.41659(16) 0.0381(5) Uani d . . 1
C C11 0.5737(3) 0.30101(11) 0.54813(14) 0.0345(5) Uani d . . 1
C C12 0.6668(3) 0.23441(13) 0.57383(15) 0.0383(5) Uani d . . 1
C C13 0.6822(3) 0.34200(12) 0.49518(16) 0.0397(5) Uani d . . 1
C C14 0.5456(3) 0.34065(11) 0.63776(14) 0.0335(5) Uani d . . 1
C C15 0.4922(3) 0.30293(11) 0.71182(15) 0.0332(5) Uani d . . 1
C C16 0.4673(3) 0.33615(11) 0.79535(14) 0.0331(5) Uani d . . 1
H H16 0.430026 0.310319 0.844751 0.04 Uiso calc U R 1
C C17 0.4977(3) 0.40783(11) 0.80588(15) 0.0346(5) Uani d . . 1
C C18 0.5487(3) 0.44615(11) 0.73300(15) 0.0373(5) Uani d . . 1
H H18 0.566839 0.495328 0.740151 0.045 Uiso calc U R 1
C C19 0.5728(3) 0.41235(11) 0.65019(15) 0.0362(5) Uani d . . 1
H H19 0.608777 0.438617 0.600704 0.043 Uiso calc U R 1
C C20 0.4169(3) 0.40766(12) 0.96028(15) 0.0416(6) Uani d . . 1
H H20A 0.30513 0.389684 0.93287 0.062 Uiso calc U R 1
H H20B 0.410928 0.439734 1.014019 0.062 Uiso calc U R 1
H H20C 0.491039 0.368333 0.984332 0.062 Uiso calc U R 1
C C21 0.4223(3) 0.18875(11) 0.76676(15) 0.0405(6) Uani d . . 1
H H21A 0.306042 0.198907 0.772483 0.049 Uiso calc U R 1
H H21B 0.496135 0.197781 0.830521 0.049 Uiso calc U R 1
C C22 0.4375(3) 0.11295(12) 0.73792(16) 0.0442(6) Uani d . . 1
H H22A 0.431824 0.083125 0.79487 0.053 Uiso calc U R 1
H H22B 0.54934 0.10625 0.722617 0.053 Uiso calc U R 1
C C23 0.3071(3) 0.08607(12) 0.65146(16) 0.0423(6) Uani d . . 1
H H23A 0.270107 0.03892 0.668077 0.051 Uiso calc U R 1
H H23B 0.208999 0.11756 0.642866 0.051 Uiso calc U R 1
C C24 0.3623(3) 0.08089(11) 0.55580(16) 0.0401(5) Uani d . . 1
H H24A 0.474676 0.059473 0.565629 0.048 Uiso calc U R 1
H H24B 0.284057 0.050689 0.510618 0.048 Uiso calc U R 1
N N1 0.1334(3) 0.27097(10) 0.54107(14) 0.0459(5) Uani d . . 1
N N2 0.3307(3) 0.40783(12) 0.37983(15) 0.0533(6) Uani d . . 1
N N3 0.7517(3) 0.18658(11) 0.59239(14) 0.0493(5) Uani d . . 1
N N4 0.7621(3) 0.37285(12) 0.45197(15) 0.0541(6) Uani d . . 1
O O1 0.5180(2) 0.05990(8) 0.23107(11) 0.0482(4) Uani d . . 1
O O2 0.36595(18) 0.14990(7) 0.51528(10) 0.0384(4) Uani d . . 1
O O3 0.46888(19) 0.23305(7) 0.69423(10) 0.0392(4) Uani d . . 1
O O4 0.48047(19) 0.44449(7) 0.88674(10) 0.0410(4) Uani d . . 1

loop_
_atom_site_aniso_label
_atom_site_aniso_U_11
_atom_site_aniso_U_22
_atom_site_aniso_U_33
_atom_site_aniso_U_12
_atom_site_aniso_U_13
_atom_site_aniso_U_23
C1 0.0625(16) 0.0472(15) 0.0360(12) 0.0094(12) 0.0120(12) -0.0018(11)
C2 0.0386(13) 0.0356(14) 0.0359(12) 0.0009(10) 0.0032(10) -0.0045(10)
C3 0.0423(13) 0.0311(12) 0.0381(12) -0.0016(10) 0.0036(10) 0.0007(10)
C4 0.0351(12) 0.0330(12) 0.0317(11) -0.0045(9) 0.0042(9) 0.0018(10)
C5 0.0355(12) 0.0294(12) 0.0323(11) -0.0025(9) 0.0037(9) 0.0001(9)
C6 0.0391(12) 0.0329(13) 0.0332(12) -0.0036(10) 0.0045(9) 0.0021(9)
C7 0.0434(13) 0.0399(14) 0.0304(11) -0.0024(10) 0.0060(10) -0.0009(10)
C8 0.0397(12) 0.0282(12) 0.0317(11) -0.0021(9) 0.0063(9) 0.0026(9)
C9 0.0437(14) 0.0276(12) 0.0338(12) 0.0008(10) 0.0047(11) 0.0014(9)
C10 0.0435(14) 0.0335(14) 0.0375(12) -0.0027(10) 0.0084(10) -0.0008(11)
C11 0.0393(12) 0.0326(12) 0.0317(11) -0.0026(10) 0.0069(9) -0.0005(9)
C12 0.0452(14) 0.0374(14) 0.0317(12) -0.0015(11) 0.0065(10) -0.0044(10)
C13 0.0410(13) 0.0423(14) 0.0351(12) -0.0044(11) 0.0063(11) -0.0055(11)
C14 0.0364(12) 0.0311(12) 0.0327(11) -0.0029(10) 0.0060(9) -0.0008(9)
C15 0.0357(12) 0.0269(12) 0.0357(12) -0.0012(9) 0.0039(9) 0.0011(9)
C16 0.0390(12) 0.0309(13) 0.0290(11) -0.0010(10) 0.0062(9) -0.0002(9)
C17 0.0359(12) 0.0354(13) 0.0310(11) 0.0015(10) 0.0034(9) -0.0033(10)
C18 0.0438(13) 0.0289(12) 0.0380(12) -0.0037(10) 0.0056(10) -0.0006(10)
C19 0.0398(13) 0.0338(13) 0.0345(12) -0.0031(10) 0.0067(10) 0.0026(10)
C20 0.0496(14) 0.0416(14) 0.0342(12) -0.0003(11) 0.0095(10) -0.0027(10)
C21 0.0557(15) 0.0344(13) 0.0317(11) -0.0048(11) 0.0099(10) 0.0054(10)
C22 0.0629(16) 0.0312(13) 0.0369(12) -0.0023(11) 0.0059(11) 0.0036(10)
C23 0.0531(15) 0.0341(13) 0.0388(12) -0.0084(11) 0.0075(11) 0.0048(10)
C24 0.0543(15) 0.0244(12) 0.0406(12) -0.0047(10) 0.0071(11) 0.0025(10)
N1 0.0490(13) 0.0429(13) 0.0480(12) -0.0022(9) 0.0155(10) -0.0006(9)
N2 0.0610(14) 0.0398(13) 0.0567(13) -0.0018(10) 0.0058(11) 0.0081(11)
N3 0.0529(13) 0.0479(13) 0.0458(12) 0.0051(11) 0.0064(10) -0.0059(10)
N4 0.0549(13) 0.0648(15) 0.0458(12) -0.0165(11) 0.0176(11) -0.0044(11)
O1 0.0683(11) 0.0351(9) 0.0433(9) 0.0027(8) 0.0161(8) -0.0040(7)
O2 0.0543(9) 0.0267(8) 0.0355(8) -0.0024(7) 0.0123(7) 0.0034(6)
O3 0.0575(10) 0.0270(9) 0.0345(8) -0.0060(7) 0.0125(7) 0.0011(6)
O4 0.0566(10) 0.0337(9) 0.0338(8) -0.0011(7) 0.0116(7) -0.0033(7)

loop_
_atom_type_symbol
_atom_type_description
_atom_type_scat_dispersion_real
_atom_type_scat_dispersion_imag
_atom_type_scat_source
C C 0.0181 0.0091 'International Tables Vol C Tables 4.2.6.8 and 6.1.1.4'
H H 0.0000 0.0000 'International Tables Vol C Tables 4.2.6.8 and 6.1.1.4'
N N 0.0311 0.0180 'International Tables Vol C Tables 4.2.6.8 and 6.1.1.4'
O O 0.0492 0.0322 'International Tables Vol C Tables 4.2.6.8 and 6.1.1.4'

loop_
_geom_angle_atom_site_label_1
_geom_angle_atom_site_label_2
_geom_angle_atom_site_label_3
_geom_angle
O1 C1 H1A 109.5
O1 C1 H1B 109.5
H1A C1 H1B 109.5
O1 C1 H1C 109.5
H1A C1 H1C 109.5
H1B C1 H1C 109.5
O1 C2 C7 125.09(19)
O1 C2 C3 114.00(19)
C7 C2 C3 120.9(2)
C4 C3 C2 119.8(2)
C4 C3 H3 120.1
C2 C3 H3 120.1
O2 C4 C3 124.91(19)
O2 C4 C5 114.90(18)
C3 C4 C5 120.19(19)
C6 C5 C4 118.54(19)
C6 C5 C8 122.65(18)
C4 C5 C8 118.66(17)
C5 C6 C7 121.8(2)
C5 C6 H6 119.1
C7 C6 H6 119.1
C2 C7 C6 118.74(19)
C2 C7 H7 120.6
C6 C7 H7 120.6
C10 C8 C9 103.13(17)
C10 C8 C5 111.35(16)
C9 C8 C5 112.14(17)
C10 C8 C11 105.68(16)
C9 C8 C11 112.15(16)
C5 C8 C11 111.87(16)
N1 C9 C8 171.2(2)
N2 C10 C8 177.8(2)
C12 C11 C13 103.92(18)
C12 C11 C14 112.12(17)
C13 C11 C14 110.97(17)
C12 C11 C8 110.81(17)
C13 C11 C8 105.04(16)
C14 C11 C8 113.34(16)
N3 C12 C11 173.4(2)
N4 C13 C11 177.9(2)
C19 C14 C15 118.37(19)
C19 C14 C11 122.91(18)
C15 C14 C11 118.71(18)
O3 C15 C16 124.20(18)
O3 C15 C14 114.75(18)
C16 C15 C14 121.1(2)
C15 C16 C17 119.04(19)
C15 C16 H16 120.5
C17 C16 H16 120.5
O4 C17 C16 123.00(18)
O4 C17 C18 116.27(19)
C16 C17 C18 120.73(19)
C19 C18 C17 119.6(2)
C19 C18 H18 120.2
C17 C18 H18 120.2
C18 C19 C14 121.23(19)
C18 C19 H19 119.4
C14 C19 H19 119.4
O4 C20 H20A 109.5
O4 C20 H20B 109.5
H20A C20 H20B 109.5
O4 C20 H20C 109.5
H20A C20 H20C 109.5
H20B C20 H20C 109.5
O3 C21 C22 108.85(17)
O3 C21 H21A 109.9
C22 C21 H21A 109.9
O3 C21 H21B 109.9
C22 C21 H21B 109.9
H21A C21 H21B 108.3
C21 C22 C23 116.7(2)
C21 C22 H22A 108.1
C23 C22 H22A 108.1
C21 C22 H22B 108.1
C23 C22 H22B 108.1
H22A C22 H22B 107.3
C24 C23 C22 116.33(19)
C24 C23 H23A 108.2
C22 C23 H23A 108.2
C24 C23 H23B 108.2
C22 C23 H23B 108.2
H23A C23 H23B 107.4
O2 C24 C23 109.19(17)
O2 C24 H24A 109.8
C23 C24 H24A 109.8
O2 C24 H24B 109.8
C23 C24 H24B 109.8
H24A C24 H24B 108.3
C2 O1 C1 118.14(18)
C4 O2 C24 119.46(16)
C15 O3 C21 119.62(16)
C17 O4 C20 117.69(17)

loop_
_geom_bond_atom_site_label_1
_geom_bond_atom_site_label_2
_geom_bond_distance
C1 O1 1.434(3)
C1 H1A 0.98
C1 H1B 0.98
C1 H1C 0.98
C2 O1 1.360(3)
C2 C7 1.380(3)
C2 C3 1.396(3)
C3 C4 1.376(3)
C3 H3 0.95
C4 O2 1.361(2)
C4 C5 1.413(3)
C5 C6 1.383(3)
C5 C8 1.524(3)
C6 C7 1.389(3)
C6 H6 0.95
C7 H7 0.95
C8 C10 1.485(3)
C8 C9 1.486(3)
C8 C11 1.637(3)
C9 N1 1.143(3)
C10 N2 1.140(3)
C11 C12 1.485(3)
C11 C13 1.489(3)
C11 C14 1.525(3)
C12 N3 1.143(3)
C13 N4 1.140(3)
C14 C19 1.388(3)
C14 C15 1.405(3)
C15 O3 1.359(3)
C15 C16 1.384(3)
C16 C17 1.389(3)
C16 H16 0.95
C17 O4 1.365(2)
C17 C18 1.389(3)
C18 C19 1.378(3)
C18 H18 0.95
C19 H19 0.95
C20 O4 1.431(3)
C20 H20A 0.98
C20 H20B 0.98
C20 H20C 0.98
C21 O3 1.432(2)
C21 C22 1.510(3)
C21 H21A 0.99
C21 H21B 0.99
C22 C23 1.535(3)
C22 H22A 0.99
C22 H22B 0.99
C23 C24 1.505(3)
C23 H23A 0.99
C23 H23B 0.99
C24 O2 1.434(2)
C24 H24A 0.99
C24 H24B 0.99
